data_2218730
loop_
_publ_author_name
'Quan, Ji-Cai'
'Chen, Jing'
'Xu, Hao'
'Hu, Chen-Hui'
'Wang, Jin-Tang'

_publ_section_title
;
 12-Nitromethyl-14-deoxyandrographolide
;
_journal_coeditor_code HK2476
_journal_issue 7
_journal_name_full 'Acta Crystallographica Section E'
_journal_page_first o1343
_journal_paper_doi 10.1107/S1600536808018746
_journal_volume 64
_journal_year 2008
_chemical_formula_moiety 'C21 H31 N O6'
_chemical_formula_sum 'C21 H31 N O6'
_chemical_formula_weight 393.47
_chemical_name_common
;
12-Nitromethyl-14-deoxyandrographolide
;
_chemical_name_systematic
;
3-[2-(6-hydroxy-5-hydroxymethyl-5,8a-dimethyl-2-methyleneperhydro-
1-napthyl)-1-(nitromethyl)ethyl]-2(4H)-furanone
;
_space_group_IT_number 19
_symmetry_cell_setting orthorhombic
_symmetry_space_group_name_Hall 'P 2ac 2ab'
_symmetry_space_group_name_H-M 'P 21 21 21'
_atom_sites_solution_hydrogens geom
_atom_sites_solution_primary direct
_atom_sites_solution_secondary difmap
_audit_creation_method SHELXL-97
_cell_angle_alpha 90.00
_cell_angle_beta 90.00
_cell_angle_gamma 90.00
_cell_formula_units_Z 4
_cell_length_a 11.503(2)
_cell_length_b 13.151(3)
_cell_length_c 13.434(3)
_cell_measurement_reflns_used 25
_cell_measurement_temperature 294(2)
_cell_measurement_theta_max 13
_cell_measurement_theta_min 10
_cell_volume 2032.2(7)
_computing_cell_refinement 'CAD-4 Software (Enraf--Nonius, 1989)'
_computing_data_collection 'CAD-4 Software (Enraf--Nonius, 1989)'
_computing_data_reduction 'XCAD4 (Harms & Wocadlo, 1995)'
_computing_molecular_graphics 'ORTEP-3 for Windows (Farrugia, 1997)'
_computing_publication_material 'SHELXTL (Sheldrick, 2008)'
_computing_structure_refinement 'SHELXL97 (Sheldrick, 2008)'
_computing_structure_solution 'SHELXS97 (Sheldrick, 2008)'
_diffrn_ambient_temperature 294(2)
_diffrn_measured_fraction_theta_full 0.997
_diffrn_measured_fraction_theta_max 0.997
_diffrn_measurement_device_type 'Enraf--Nonius CAD-4'
_diffrn_measurement_method \w/2\q
_diffrn_radiation_monochromator graphite
_diffrn_radiation_source 'fine-focus sealed tube'
_diffrn_radiation_type MoK\a
_diffrn_radiation_wavelength 0.71073
_diffrn_reflns_av_R_equivalents 0.0323
_diffrn_reflns_av_sigmaI/netI 0.0455
_diffrn_reflns_limit_h_max 13
_diffrn_reflns_limit_h_min 0
_diffrn_reflns_limit_k_max 15
_diffrn_reflns_limit_k_min 0
_diffrn_reflns_limit_l_max 16
_diffrn_reflns_limit_l_min -16
_diffrn_reflns_number 3993
_diffrn_reflns_theta_full 25.20
_diffrn_reflns_theta_max 25.20
_diffrn_reflns_theta_min 2.17
_diffrn_standards_decay_% 1
_diffrn_standards_interval_time 120
_diffrn_standards_number 3
_exptl_absorpt_coefficient_mu 0.094
_exptl_absorpt_correction_T_max 0.9815
_exptl_absorpt_correction_T_min 0.9635
_exptl_absorpt_correction_type psi-scan
_exptl_absorpt_process_details '(North <i>et al.</i>,  1968)'
_exptl_crystal_colour colorless
_exptl_crystal_density_diffrn 1.289
_exptl_crystal_density_method 'not measured'
_exptl_crystal_description block
_exptl_crystal_F_000 848
_exptl_crystal_size_max 0.40
_exptl_crystal_size_mid 0.20
_exptl_crystal_size_min 0.20
_refine_diff_density_max 0.186
_refine_diff_density_min -0.200
_refine_ls_extinction_method none
_refine_ls_goodness_of_fit_ref 0.978
_refine_ls_hydrogen_treatment mixed
_refine_ls_matrix_type full
_refine_ls_number_parameters 256
_refine_ls_number_reflns 3643
_refine_ls_number_restraints 1
_refine_ls_restrained_S_all 0.978
_refine_ls_R_factor_all 0.0852
_refine_ls_R_factor_gt 0.0545
_refine_ls_shift/su_max 0.000
_refine_ls_shift/su_mean 0.000
_refine_ls_structure_factor_coef Fsqd
_refine_ls_weighting_details 'calc w=1/[\s^2^(Fo^2^)+(0.1P)^2^+1.5P] where P=(Fo^2^+2Fc^2^)/3'
_refine_ls_weighting_scheme calc
_refine_ls_wR_factor_gt 0.1327
_refine_ls_wR_factor_ref 0.1877
_reflns_number_gt 2711
_reflns_number_total 3643
_reflns_threshold_expression I>2\s(I)
_cod_data_source_file hk2476.cif
_cod_data_source_block I
_cod_database_code 2218730
_cod_database_fobs_code 2218730

loop_
_symmetry_equiv_pos_as_xyz
'x, y, z'
'-x+1/2, -y, z+1/2'
'-x, y+1/2, -z+1/2'
'x+1/2, -y+1/2, -z'

loop_
_atom_site_type_symbol
_atom_site_label
_atom_site_fract_x
_atom_site_fract_y
_atom_site_fract_z
_atom_site_U_iso_or_equiv
_atom_site_adp_type
_atom_site_calc_flag
_atom_site_refinement_flags
_atom_site_occupancy
O O1 0.3022(3) 0.2945(3) 0.3635(3) 0.0757(11) Uani d . 1
H H1A 0.3210 0.2868 0.4219 0.114 Uiso calc R 1
O O2 0.4711(3) 0.2805(3) 0.5078(2) 0.0664(9) Uani d D 1
H H2A 0.477(5) 0.325(3) 0.553(3) 0.080 Uiso d D 1
O O3 0.9911(4) 0.6195(2) 0.1980(3) 0.0767(11) Uani d . 1
O O4 1.0518(4) 0.5831(2) 0.3513(2) 0.0705(10) Uani d . 1
O O5 1.2868(3) 0.3264(4) 0.0613(3) 0.0923(14) Uani d . 1
O O6 1.2176(3) 0.4675(3) 0.1109(3) 0.0743(11) Uani d . 1
N N 1.2092(3) 0.3771(4) 0.0954(3) 0.0557(10) Uani d . 1
C C1 0.7547(4) 0.4347(4) 0.0088(3) 0.0629(13) Uani d . 1
H H1B 0.7162 0.4713 -0.0404 0.075 Uiso calc R 1
H H1C 0.8097 0.3861 -0.0088 0.075 Uiso calc R 1
C C2 0.7313(4) 0.4515(3) 0.1031(3) 0.0448(10) Uani d . 1
C C3 0.6437(4) 0.5286(3) 0.1353(4) 0.0522(11) Uani d . 1
H H3A 0.6129 0.5636 0.0775 0.063 Uiso calc R 1
H H3B 0.6806 0.5786 0.1780 0.063 Uiso calc R 1
C C4 0.5440(4) 0.4763(3) 0.1922(3) 0.0488(11) Uani d . 1
H H4A 0.4909 0.5274 0.2175 0.059 Uiso calc R 1
H H4B 0.5011 0.4326 0.1470 0.059 Uiso calc R 1
C C5 0.5913(3) 0.4130(3) 0.2788(3) 0.0344(8) Uani d . 1
H H5A 0.6378 0.4615 0.3172 0.041 Uiso calc R 1
C C6 0.6812(3) 0.3322(3) 0.2437(3) 0.0331(8) Uani d . 1
C C7 0.7821(3) 0.3923(3) 0.1901(3) 0.0359(8) Uani d . 1
H H7A 0.8088 0.4433 0.2380 0.043 Uiso calc R 1
C C8 0.4951(3) 0.3781(3) 0.3532(3) 0.0407(9) Uani d . 1
C C9 0.5559(4) 0.3237(4) 0.4396(3) 0.0500(10) Uani d . 1
H H9A 0.6021 0.3740 0.4761 0.060 Uiso calc R 1
C C10 0.6359(4) 0.2395(3) 0.4063(3) 0.0496(11) Uani d . 1
H H10A 0.5908 0.1876 0.3725 0.059 Uiso calc R 1
H H10B 0.6717 0.2085 0.4642 0.059 Uiso calc R 1
C C11 0.7308(3) 0.2784(3) 0.3364(3) 0.0445(10) Uani d . 1
H H11A 0.7786 0.2216 0.3153 0.053 Uiso calc R 1
H H11B 0.7802 0.3255 0.3724 0.053 Uiso calc R 1
C C12 0.4332(5) 0.4722(4) 0.3948(4) 0.0646(13) Uani d . 1
H H12A 0.3736 0.4513 0.4405 0.097 Uiso calc R 1
H H12B 0.3988 0.5098 0.3411 0.097 Uiso calc R 1
H H12C 0.4884 0.5144 0.4289 0.097 Uiso calc R 1
C C13 0.4032(3) 0.3085(4) 0.3047(4) 0.0519(11) Uani d . 1
H H13A 0.3806 0.3375 0.2412 0.062 Uiso calc R 1
H H13B 0.4380 0.2427 0.2917 0.062 Uiso calc R 1
C C14 0.6321(4) 0.2524(3) 0.1714(3) 0.0465(10) Uani d . 1
H H14A 0.5702 0.2157 0.2032 0.070 Uiso calc R 1
H H14B 0.6925 0.2058 0.1527 0.070 Uiso calc R 1
H H14C 0.6027 0.2857 0.1130 0.070 Uiso calc R 1
C C15 0.8890(3) 0.3280(3) 0.1645(3) 0.0422(9) Uani d . 1
H H15A 0.8742 0.2914 0.1031 0.051 Uiso calc R 1
H H15B 0.9011 0.2783 0.2167 0.051 Uiso calc R 1
C C16 1.0006(3) 0.3920(3) 0.1522(3) 0.0392(9) Uani d . 1
H H16A 0.9876 0.4425 0.0998 0.047 Uiso calc R 1
C C17 1.0987(4) 0.3222(4) 0.1201(4) 0.0555(12) Uani d . 1
H H17A 1.1141 0.2739 0.1731 0.067 Uiso calc R 1
H H17B 1.0738 0.2839 0.0621 0.067 Uiso calc R 1
C C18 1.0289(3) 0.4467(3) 0.2473(3) 0.0400(9) Uani d . 1
C C19 1.0200(4) 0.5570(4) 0.2574(3) 0.0534(11) Uani d . 1
C C20 1.0817(5) 0.4937(4) 0.4047(4) 0.0668(13) Uani d . 1
H H20A 1.0320 0.4855 0.4625 0.080 Uiso calc R 1
H H20B 1.1620 0.4965 0.4268 0.080 Uiso calc R 1
C C21 1.0646(4) 0.4099(4) 0.3342(3) 0.0523(11) Uani d . 1
H H21A 1.0769 0.3415 0.3481 0.063 Uiso calc R 1

loop_
_atom_site_aniso_label
_atom_site_aniso_U_11
_atom_site_aniso_U_22
_atom_site_aniso_U_33
_atom_site_aniso_U_12
_atom_site_aniso_U_13
_atom_site_aniso_U_23
O1 0.0430(18) 0.083(2) 0.101(3) -0.0086(17) 0.0210(19) 0.002(2)
O2 0.069(2) 0.081(2) 0.0489(18) -0.007(2) 0.0189(17) 0.0045(16)
O3 0.112(3) 0.0437(17) 0.075(2) 0.001(2) -0.020(2) 0.0099(17)
O4 0.094(3) 0.061(2) 0.0572(19) -0.0127(19) -0.0167(19) -0.0096(17)
O5 0.055(2) 0.131(4) 0.091(3) 0.000(2) 0.018(2) -0.038(3)
O6 0.050(2) 0.078(3) 0.095(3) -0.0172(18) 0.0090(19) 0.015(2)
N 0.038(2) 0.089(3) 0.0404(19) 0.000(2) 0.0067(16) -0.003(2)
C1 0.054(3) 0.080(3) 0.055(3) -0.012(3) 0.001(2) 0.014(3)
C2 0.041(2) 0.047(2) 0.047(2) -0.0133(19) 0.0018(18) 0.0099(19)
C3 0.052(3) 0.044(2) 0.061(3) 0.002(2) -0.005(2) 0.015(2)
C4 0.044(2) 0.048(2) 0.055(3) 0.0084(19) -0.001(2) 0.016(2)
C5 0.0328(19) 0.0331(19) 0.0373(19) -0.0008(15) -0.0054(15) -0.0029(15)
C6 0.0341(19) 0.0299(18) 0.0353(19) -0.0043(16) -0.0006(16) -0.0001(16)
C7 0.0347(19) 0.0321(18) 0.041(2) -0.0026(17) -0.0040(17) -0.0023(16)
C8 0.037(2) 0.0405(19) 0.045(2) 0.0007(18) 0.0087(18) -0.0034(17)
C9 0.054(2) 0.058(3) 0.038(2) -0.012(2) 0.0076(19) -0.0002(19)
C10 0.051(3) 0.056(2) 0.042(2) 0.004(2) -0.004(2) 0.018(2)
C11 0.041(2) 0.043(2) 0.049(2) 0.0014(18) 0.0008(19) 0.0079(18)
C12 0.064(3) 0.058(3) 0.072(3) 0.006(2) 0.017(3) -0.006(2)
C13 0.036(2) 0.056(3) 0.064(3) -0.003(2) 0.004(2) 0.008(2)
C14 0.051(2) 0.039(2) 0.049(2) -0.0112(19) 0.007(2) -0.0069(19)
C15 0.040(2) 0.0364(19) 0.050(2) -0.0072(17) 0.0065(18) -0.0022(17)
C16 0.038(2) 0.0405(19) 0.039(2) -0.0032(18) 0.0041(17) 0.0026(17)
C17 0.041(2) 0.065(3) 0.061(3) -0.005(2) 0.011(2) -0.009(2)
C18 0.033(2) 0.044(2) 0.043(2) -0.0048(17) -0.0007(18) 0.0054(18)
C19 0.058(3) 0.049(2) 0.053(2) -0.008(2) -0.005(2) -0.001(2)
C20 0.065(3) 0.087(4) 0.048(3) -0.009(3) -0.007(2) 0.004(3)
C21 0.048(2) 0.058(3) 0.050(2) -0.001(2) -0.004(2) 0.011(2)

loop_
_atom_type_symbol
_atom_type_description
_atom_type_scat_dispersion_real
_atom_type_scat_dispersion_imag
_atom_type_scat_source
C C 0.0033 0.0016 'International Tables Vol C Tables 4.2.6.8 and 6.1.1.4'
H H 0.0000 0.0000 'International Tables Vol C Tables 4.2.6.8 and 6.1.1.4'
N N 0.0061 0.0033 'International Tables Vol C Tables 4.2.6.8 and 6.1.1.4'
O O 0.0106 0.0060 'International Tables Vol C Tables 4.2.6.8 and 6.1.1.4'

loop_
_geom_angle_atom_site_label_1
_geom_angle_atom_site_label_2
_geom_angle_atom_site_label_3
_geom_angle
C13 O1 H1A 109.5
O5 N O6 123.3(4)
O5 N C17 116.5(4)
O6 N C17 120.2(4)
C2 C1 H1B 120.0
C2 C1 H1C 120.0
H1B C1 H1C 120.0
C1 C2 C3 122.1(4)
C1 C2 C7 125.2(4)
C3 C2 C7 112.6(3)
C9 O2 H2A 97(4)
C2 C3 C4 110.1(3)
C2 C3 H3A 109.6
C4 C3 H3A 109.6
C2 C3 H3B 109.6
C4 C3 H3B 109.7
H3A C3 H3B 108.2
C19 O4 C20 109.0(4)
C5 C4 C3 110.8(3)
C5 C4 H4A 109.5
C3 C4 H4A 109.5
C5 C4 H4B 109.5
C3 C4 H4B 109.5
H4A C4 H4B 108.1
C4 C5 C6 112.2(3)
C4 C5 C8 113.3(3)
C6 C5 C8 117.7(3)
C4 C5 H5A 103.9
C6 C5 H5A 103.9
C8 C5 H5A 103.9
C14 C6 C11 109.5(3)
C14 C6 C5 114.4(3)
C11 C6 C5 108.3(3)
C14 C6 C7 108.9(3)
C11 C6 C7 109.0(3)
C5 C6 C7 106.6(3)
C2 C7 C15 114.7(3)
C2 C7 C6 108.9(3)
C15 C7 C6 114.7(3)
C2 C7 H7A 105.9
C15 C7 H7A 105.9
C6 C7 H7A 105.9
C9 C8 C12 108.2(4)
C9 C8 C13 110.9(3)
C12 C8 C13 108.3(4)
C9 C8 C5 107.4(3)
C12 C8 C5 109.0(3)
C13 C8 C5 112.9(3)
O2 C9 C10 108.0(4)
O2 C9 C8 110.7(4)
C10 C9 C8 113.3(3)
O2 C9 H9A 108.2
C10 C9 H9A 108.2
C8 C9 H9A 108.2
C9 C10 C11 111.9(3)
C9 C10 H10A 109.2
C11 C10 H10A 109.2
C9 C10 H10B 109.2
C11 C10 H10B 109.2
H10A C10 H10B 107.9
C10 C11 C6 112.7(3)
C10 C11 H11A 109.1
C6 C11 H11A 109.1
C10 C11 H11B 109.1
C6 C11 H11B 109.1
H11A C11 H11B 107.8
C8 C12 H12A 109.5
C8 C12 H12B 109.5
H12A C12 H12B 109.5
C8 C12 H12C 109.5
H12A C12 H12C 109.5
H12B C12 H12C 109.5
O1 C13 C8 113.8(4)
O1 C13 H13A 108.8
C8 C13 H13A 108.8
O1 C13 H13B 108.8
C8 C13 H13B 108.8
H13A C13 H13B 107.7
C6 C14 H14A 109.5
C6 C14 H14B 109.5
H14A C14 H14B 109.5
C6 C14 H14C 109.5
H14A C14 H14C 109.5
H14B C14 H14C 109.5
C7 C15 C16 113.1(3)
C7 C15 H15A 109.0
C16 C15 H15A 109.0
C7 C15 H15B 109.0
C16 C15 H15B 109.0
H15A C15 H15B 107.8
C18 C16 C17 111.8(4)
C18 C16 C15 110.6(3)
C17 C16 C15 108.6(3)
C18 C16 H16A 108.6
C17 C16 H16A 108.6
C15 C16 H16A 108.6
N C17 C16 113.7(4)
N C17 H17A 108.8
C16 C17 H17A 108.8
N C17 H17B 108.8
C16 C17 H17B 108.8
H17A C17 H17B 107.7
C21 C18 C19 107.6(4)
C21 C18 C16 129.7(4)
C19 C18 C16 122.7(4)
O3 C19 O4 121.5(4)
O3 C19 C18 129.9(4)
O4 C19 C18 108.6(4)
O4 C20 C21 105.2(4)
O4 C20 H20A 110.7
C21 C20 H20A 110.7
O4 C20 H20B 110.7
C21 C20 H20B 110.7
H20A C20 H20B 108.8
C18 C21 C20 109.6(4)
C18 C21 H21A 125.2
C20 C21 H21A 125.2

loop_
_geom_bond_atom_site_label_1
_geom_bond_atom_site_label_2
_geom_bond_distance
O1 C13 1.417(5)
O1 H1A 0.8200
O2 C9 1.453(5)
O2 H2A 0.85(4)
O3 C19 1.194(5)
C3 C4 1.540(6)
C3 H3A 0.9700
C3 H3B 0.9700
O4 C19 1.358(5)
O4 C20 1.420(6)
N O5 1.205(5)
N O6 1.211(5)
N C17 1.499(6)
C1 C2 1.314(6)
C1 H1B 0.9300
C1 H1C 0.9300
C2 C3 1.494(6)
C2 C7 1.521(6)
C4 C5 1.530(5)
C4 H4A 0.9700
C4 H4B 0.9700
C5 C6 1.556(5)
C5 C8 1.561(5)
C5 H5A 0.9800
C6 C14 1.538(5)
C6 C11 1.542(5)
C6 C7 1.578(5)
C7 C15 1.531(5)
C7 H7A 0.9800
C8 C9 1.532(6)
C8 C12 1.533(6)
C8 C13 1.542(6)
C9 C10 1.509(6)
C9 H9A 0.9800
C10 C11 1.528(6)
C10 H10A 0.9700
C10 H10B 0.9700
C11 H11A 0.9700
C11 H11B 0.9700
C12 H12A 0.9600
C12 H12B 0.9600
C12 H12C 0.9600
C13 H13A 0.9700
C13 H13B 0.9700
C14 H14A 0.9600
C14 H14B 0.9600
C14 H14C 0.9600
C15 C16 1.544(5)
C15 H15A 0.9700
C15 H15B 0.9700
C16 C18 1.502(6)
C16 C17 1.517(6)
C16 H16A 0.9800
C17 H17A 0.9700
C17 H17B 0.9700
C18 C21 1.329(6)
C18 C19 1.460(6)
C20 C21 1.467(7)
C20 H20A 0.9700
C20 H20B 0.9700
C21 H21A 0.9300

loop_
_geom_hbond_atom_site_label_D
_geom_hbond_atom_site_label_H
_geom_hbond_atom_site_label_A
_geom_hbond_site_symmetry_A
_geom_hbond_distance_DH
_geom_hbond_distance_HA
_geom_hbond_distance_DA
_geom_hbond_angle_DHA
_geom_hbond_publ_flag
O1 H1A O2 . 0.82 2.08 2.751(5) 139.00 yes
O2 H2A O3 2_665 0.85(4) 2.11(4) 2.906(5) 156(4) yes

loop_
_geom_torsion_atom_site_label_1
_geom_torsion_atom_site_label_2
_geom_torsion_atom_site_label_3
_geom_torsion_atom_site_label_4
_geom_torsion
C1 C2 C3 C4 117.9(5)
C7 C2 C3 C4 -58.4(5)
C2 C3 C4 C5 54.5(5)
C3 C4 C5 C6 -56.8(4)
C3 C4 C5 C8 167.0(3)
C4 C5 C6 C14 -62.0(4)
C8 C5 C6 C14 72.1(4)
C4 C5 C6 C11 175.6(3)
C8 C5 C6 C11 -50.3(4)
C4 C5 C6 C7 58.4(4)
C8 C5 C6 C7 -167.5(3)
C1 C2 C7 C15 15.6(6)
C3 C2 C7 C15 -168.2(3)
C1 C2 C7 C6 -114.4(5)
C3 C2 C7 C6 61.8(4)
C14 C6 C7 C2 64.7(4)
C11 C6 C7 C2 -175.9(3)
C5 C6 C7 C2 -59.2(4)
C14 C6 C7 C15 -65.3(4)
C11 C6 C7 C15 54.1(4)
C5 C6 C7 C15 170.8(3)
C4 C5 C8 C9 -175.4(3)
C6 C5 C8 C9 51.0(4)
C4 C5 C8 C12 -58.4(5)
C6 C5 C8 C12 168.0(4)
C4 C5 C8 C13 62.1(4)
C6 C5 C8 C13 -71.5(4)
C12 C8 C9 O2 67.8(4)
C13 C8 C9 O2 -50.9(4)
C5 C8 C9 O2 -174.7(3)
C12 C8 C9 C10 -170.7(4)
C13 C8 C9 C10 70.6(4)
C5 C8 C9 C10 -53.2(4)
O2 C9 C10 C11 -178.3(3)
C8 C9 C10 C11 58.7(5)
C9 C10 C11 C6 -57.0(5)
C14 C6 C11 C10 -74.5(4)
C5 C6 C11 C10 50.8(4)
C7 C6 C11 C10 166.4(3)
C9 C8 C13 O1 72.8(4)
C12 C8 C13 O1 -45.8(5)
C5 C8 C13 O1 -166.6(4)
C2 C7 C15 C16 75.8(4)
C6 C7 C15 C16 -157.0(3)
C7 C15 C16 C18 60.9(4)
C7 C15 C16 C17 -176.2(4)
O5 N C17 C16 -173.8(4)
O6 N C17 C16 6.9(6)
C18 C16 C17 N -63.8(5)
C15 C16 C17 N 174.0(4)
C17 C16 C18 C21 -52.3(6)
C15 C16 C18 C21 68.9(5)
C17 C16 C18 C19 127.8(4)
C15 C16 C18 C19 -111.0(4)
C20 O4 C19 O3 -179.9(5)
C20 O4 C19 C18 -0.1(5)
C21 C18 C19 O3 -179.8(5)
C16 C18 C19 O3 0.1(8)
C21 C18 C19 O4 0.4(5)
C16 C18 C19 O4 -179.7(3)
C19 O4 C20 C21 -0.2(5)
C19 C18 C21 C20 -0.5(5)
C16 C18 C21 C20 179.6(4)
O4 C20 C21 C18 0.5(5)

loop_
_cod_related_entry_id
_cod_related_entry_database
_cod_related_entry_code
1 ChemSpider 24740285
